data_1507763
loop_
_publ_author_name
'Le Bail, A'
'Mercier, A M'

_publ_section_title
;
 Distorted chiolite crystal structures of alpha-Na5M3F14 (M=Cr,Fe,Ga)
 studied by X-ray powder diffraction
;
_journal_name_full
;
Powder Diffraction
;
_journal_page_first 128
_journal_page_last 134
_journal_paper_doi 10.1154/1.1556990
_journal_volume 18
_journal_year 2003
_chemical_formula_sum 'Cr3 F14 Na5'
_space_group_IT_number 14
_symmetry_cell_setting monoclinic
_symmetry_space_group_name_Hall '-P 2yn'
_symmetry_space_group_name_H-M 'P 1 21/n 1'
_cell_angle_alpha 90.00000
_cell_angle_beta 90.6753(7)
_cell_angle_gamma 90.00000
_cell_formula_units_Z 2
_cell_length_a 10.5096(3)
_cell_length_b 7.2253(2)
_cell_length_c 7.2713(2)
_cell_measurement_temperature 293(2)
_cell_volume 552.11(3)
_computing_structure_refinement FULLPROF
_diffrn_ambient_temperature 293(2)
_cod_data_source_file Na5Cr3F14.cif
_cod_data_source_block Na5Cr3F14
_cod_original_sg_symbol_H-M 'P 21/n'
_cod_database_code 1507763

loop_
_symmetry_equiv_pos_as_xyz
x,y,z
-x+1/2,y+1/2,-z+1/2
-x,-y,-z
x+1/2,-y+1/2,z+1/2

loop_
_atom_site_label
_atom_site_Wyckoff_symbol
_atom_site_fract_x
_atom_site_fract_y
_atom_site_fract_z
_atom_site_B_iso_or_equiv
_atom_site_occupancy
Na1 4e 0.2519(5) 0.2047(5) 0.2684(7) 1.19(10) 1.0
Na2 4e 0.2566(5) 0.2692(6) 0.7806(7) 2.43(13) 1.0
Na3 2d 0.50000 0.00000 0.00000 3.11(14) 1.0
Cr1 2a 0.00000 0.00000 0.00000 0.49(5) 1.0
Cr2 2b 0.00000 0.00000 0.50000 0.72(7) 1.0
Cr3 2c 0.00000 0.50000 0.00000 0.78(7) 1.0
F1 4e 0.9657(5) 0.2470(7) 0.9321(8) 1.60(13) 1.0
F2 4e 0.0000(5) 0.0719(7) 0.2469(9) 2.19(14) 1.0
F3 4e 0.1758(4) 0.0401(8) 0.9905(7) 2.05(13) 1.0
F4 4e 0.3851(4) 0.0118(8) 0.6929(7) 1.80(15) 1.0
F5 4e 0.1095(5) 0.8001(8) 0.4560(8) 1.58(15) 1.0
F6 4e 0.6271(5) 0.0597(8) 0.6778(7) 1.55(15) 1.0
F7 4e 0.3654(5) 0.6644(7) 0.9702(8) 1.87(17) 1.0
